data_7112633
loop_
_publ_author_name
'Davin Tan'
'Vjekoslav Strukil'
'Cristina Mottillo'
'Tomislav Friscic'

_publ_section_title
;
 Mechanosynthesis of pharmaceutically relevant sulfonyl-(thio)ureas
;
_journal_name_full Chem.Commun.
_journal_page_first 5248
_journal_paper_doi 10.1039/C3CC47905F
_journal_volume 50
_journal_year 2014
_chemical_formula_moiety 'C16 H17 Cl1 N2 O4 S1'
_chemical_formula_sum 'C16 H17 Cl N2 O4 S'
_chemical_formula_weight 368.83
_chemical_name_common 5-chloro-2-methoxy-N-(4-sulfamoylphenethyl_benzamide
_chemical_name_systematic
;
 ?
;
_space_group_IT_number 2
_symmetry_cell_setting triclinic
_symmetry_space_group_name_Hall '-P 1'
_symmetry_space_group_name_H-M 'P -1'
_atom_sites_solution_hydrogens geom
_atom_sites_solution_primary direct
_atom_sites_solution_secondary difmap
_audit_creation_method SHELXL-97
_cell_angle_alpha 64.209(3)
_cell_angle_beta 69.198(2)
_cell_angle_gamma 72.313(2)
_cell_formula_units_Z 2
_cell_length_a 9.634(2)
_cell_length_b 10.046(2)
_cell_length_c 10.667(2)
_cell_measurement_reflns_used 2376
_cell_measurement_temperature 293(2)
_cell_measurement_theta_max 23.250
_cell_measurement_theta_min 2.196
_cell_volume 855.2(3)
_computing_cell_refinement 'Bruker SAINT'
_computing_data_collection 'Bruker APEX2'
_computing_data_reduction 'Bruker SAINT'
_computing_molecular_graphics 'Bruker SHELXTL'
_computing_publication_material 'Bruker SHELXTL'
_computing_structure_refinement 'SHELXL-97 (Sheldrick, 1997)'
_computing_structure_solution 'SHELXS-97 (Sheldrick, 2008)'
_diffrn_ambient_temperature 293(2)
_diffrn_measured_fraction_theta_full 0.997
_diffrn_measured_fraction_theta_max 0.997
_diffrn_measurement_device_type 'Bruker APEX-II CCD'
_diffrn_measurement_method '\f and \w scans'
_diffrn_radiation_monochromator graphite
_diffrn_radiation_source 'fine-focus sealed tube'
_diffrn_radiation_type MoK\a
_diffrn_radiation_wavelength 0.71073
_diffrn_reflns_av_R_equivalents 0.0209
_diffrn_reflns_av_sigmaI/netI 0.0246
_diffrn_reflns_limit_h_max 11
_diffrn_reflns_limit_h_min -11
_diffrn_reflns_limit_k_max 11
_diffrn_reflns_limit_k_min -11
_diffrn_reflns_limit_l_max 12
_diffrn_reflns_limit_l_min -12
_diffrn_reflns_number 8013
_diffrn_reflns_theta_full 24.42
_diffrn_reflns_theta_max 24.42
_diffrn_reflns_theta_min 2.20
_diffrn_standards_number 0
_exptl_absorpt_coefficient_mu 0.368
_exptl_absorpt_correction_T_max 0.964
_exptl_absorpt_correction_T_min 0.891
_exptl_absorpt_correction_type multi-scan
_exptl_absorpt_process_details 'SADABS (Sheldrick, 1996)'
_exptl_crystal_colour Colourless
_exptl_crystal_density_diffrn 1.432
_exptl_crystal_density_method 'not measured'
_exptl_crystal_description Prismatic
_exptl_crystal_F_000 384
_exptl_crystal_size_max 0.50
_exptl_crystal_size_mid 0.40
_exptl_crystal_size_min 0.10
_refine_diff_density_max 0.206
_refine_diff_density_min -0.251
_refine_diff_density_rms 0.037
_refine_ls_extinction_method none
_refine_ls_goodness_of_fit_ref 0.989
_refine_ls_hydrogen_treatment constr
_refine_ls_matrix_type full
_refine_ls_number_parameters 219
_refine_ls_number_reflns 2829
_refine_ls_number_restraints 0
_refine_ls_restrained_S_all 0.989
_refine_ls_R_factor_all 0.0541
_refine_ls_R_factor_gt 0.0388
_refine_ls_shift/su_max 0.008
_refine_ls_shift/su_mean 0.002
_refine_ls_structure_factor_coef Fsqd
_refine_ls_weighting_details 'calc w=1/[\s^2^(Fo^2^)+(0.0457P)^2^+0.3248P] where P=(Fo^2^+2Fc^2^)/3'
_refine_ls_weighting_scheme calc
_refine_ls_wR_factor_gt 0.0922
_refine_ls_wR_factor_ref 0.1022
_reflns_number_gt 2120
_reflns_number_total 2829
_reflns_threshold_expression >2sigma(I)
_cod_data_source_file c3cc47905f.txt
_cod_data_source_block vs10_0ma
_cod_original_cell_volume 855.1(3)
_cod_original_sg_symbol_H-M P-1
_cod_database_code 7112633

loop_
_symmetry_equiv_pos_as_xyz
'x, y, z'
'-x, -y, -z'

loop_
_atom_site_label
_atom_site_type_symbol
_atom_site_fract_x
_atom_site_fract_y
_atom_site_fract_z
_atom_site_U_iso_or_equiv
_atom_site_adp_type
_atom_site_occupancy
_atom_site_symmetry_multiplicity
_atom_site_calc_flag
_atom_site_refinement_flags
C1 C 0.0249(3) 0.5860(3) 0.6899(3) 0.0697(8) Uani 1 1 d .
H1 H 0.0243 0.5013 0.7741 0.084 Uiso 1 1 calc R
C2 C -0.0705(3) 0.6137(3) 0.6066(4) 0.0813(9) Uani 1 1 d .
H2 H -0.1341 0.5465 0.6350 0.098 Uiso 1 1 calc R
C3 C -0.0723(3) 0.7408(4) 0.4809(3) 0.0750(8) Uani 1 1 d .
C4 C 0.0219(3) 0.8382(4) 0.4440(3) 0.0780(9) Uani 1 1 d .
H4 H 0.0203 0.9251 0.3620 0.094 Uiso 1 1 calc R
C5 C 0.1187(3) 0.8112(3) 0.5250(3) 0.0665(7) Uani 1 1 d .
H5 H 0.1824 0.8782 0.4969 0.080 Uiso 1 1 calc R
C6 C 0.1201(3) 0.6837(3) 0.6478(2) 0.0521(6) Uani 1 1 d .
C7 C -0.1767(3) 0.7777(4) 0.3878(4) 0.1009(12) Uani 1 1 d .
H7A H -0.1313 0.8368 0.2890 0.121 Uiso 1 1 calc R
H7B H -0.1908 0.6854 0.3894 0.121 Uiso 1 1 calc R
C8 C -0.3259(3) 0.8633(3) 0.4412(3) 0.0565(6) Uani 1 1 d .
H8A H -0.3816 0.7957 0.5293 0.068 Uiso 1 1 calc R
H8B H -0.3098 0.9401 0.4640 0.068 Uiso 1 1 calc R
C9 C -0.5874(2) 0.9419(3) 0.2107(2) 0.0475(5) Uani 1 1 d .
C10 C -0.6298(3) 1.0981(3) 0.1513(2) 0.0528(6) Uani 1 1 d .
C11 C -0.7323(3) 1.1612(3) 0.0670(3) 0.0647(7) Uani 1 1 d .
H11 H -0.7618 1.2649 0.0294 0.078 Uiso 1 1 calc R
C12 C -0.7900(3) 1.0700(4) 0.0393(3) 0.0700(8) Uani 1 1 d .
H12 H -0.8585 1.1122 -0.0169 0.084 Uiso 1 1 calc R
C13 C -0.7463(3) 0.9170(3) 0.0945(3) 0.0631(7) Uani 1 1 d .
C14 C -0.6480(3) 0.8530(3) 0.1804(2) 0.0560(6) Uani 1 1 d .
H14 H -0.6214 0.7490 0.2189 0.067 Uiso 1 1 calc R
C15 C -0.5860(4) 1.3406(3) 0.1044(3) 0.0786(9) Uani 1 1 d .
H15A H -0.5324 1.3834 0.1341 0.118 Uiso 1 1 calc R
H15B H -0.6913 1.3838 0.1246 0.118 Uiso 1 1 calc R
H15C H -0.5468 1.3613 0.0028 0.118 Uiso 1 1 calc R
C16 C -0.4871(3) 0.8588(3) 0.3113(2) 0.0505(6) Uani 1 1 d .
N1 N 0.4043(2) 0.5536(2) 0.6806(2) 0.0630(6) Uani 1 1 d .
N2 N -0.4160(2) 0.9346(2) 0.3359(2) 0.0564(5) Uani 1 1 d .
H3N H -0.4228 1.0297 0.2881 0.068 Uiso 1 1 calc R
O1 O -0.5677(2) 1.18234(17) 0.18099(18) 0.0647(5) Uani 1 1 d .
O2 O 0.2844(2) 0.78815(18) 0.7169(2) 0.0753(6) Uani 1 1 d .
O3 O 0.1909(2) 0.5536(2) 0.89080(19) 0.0828(6) Uani 1 1 d .
O4 O -0.4745(2) 0.72037(18) 0.37199(19) 0.0675(5) Uani 1 1 d .
S1 S 0.24940(8) 0.64763(7) 0.74612(7) 0.0583(2) Uani 1 1 d .
Cl1 Cl -0.81689(9) 0.80160(11) 0.05743(10) 0.0951(3) Uani 1 1 d .
H1N H 0.4528 0.6068 0.5776 0.074(8) Uiso 1 1 d .
H2N H 0.3876 0.4546 0.6926 0.105(10) Uiso 1 1 d .

loop_
_atom_site_aniso_label
_atom_site_aniso_U_11
_atom_site_aniso_U_22
_atom_site_aniso_U_33
_atom_site_aniso_U_23
_atom_site_aniso_U_13
_atom_site_aniso_U_12
C1 0.0802(19) 0.0552(15) 0.0830(19) -0.0166(14) -0.0500(16) -0.0036(14)
C2 0.076(2) 0.0776(19) 0.114(2) -0.0404(19) -0.0555(19) -0.0007(15)
C3 0.0628(18) 0.098(2) 0.081(2) -0.0517(18) -0.0447(16) 0.0221(16)
C4 0.0660(18) 0.097(2) 0.0544(16) -0.0131(15) -0.0332(14) 0.0070(16)
C5 0.0586(16) 0.0749(17) 0.0574(16) -0.0105(13) -0.0288(13) -0.0049(13)
C6 0.0542(14) 0.0515(13) 0.0554(14) -0.0192(12) -0.0310(12) 0.0036(11)
C7 0.073(2) 0.152(3) 0.110(3) -0.087(2) -0.0574(19) 0.036(2)
C8 0.0624(15) 0.0543(14) 0.0637(15) -0.0229(12) -0.0363(13) 0.0008(12)
C9 0.0421(12) 0.0592(14) 0.0460(13) -0.0214(11) -0.0187(10) -0.0037(10)
C10 0.0500(14) 0.0633(15) 0.0478(13) -0.0157(11) -0.0238(11) -0.0073(12)
C11 0.0574(16) 0.0760(17) 0.0581(15) -0.0117(13) -0.0327(13) -0.0070(13)
C12 0.0520(15) 0.105(2) 0.0582(16) -0.0254(16) -0.0312(13) -0.0086(15)
C13 0.0471(14) 0.097(2) 0.0613(16) -0.0386(15) -0.0189(12) -0.0143(14)
C14 0.0488(14) 0.0717(16) 0.0590(15) -0.0315(13) -0.0202(12) -0.0076(12)
C15 0.097(2) 0.0501(15) 0.092(2) -0.0070(14) -0.0592(18) -0.0058(14)
C16 0.0519(14) 0.0511(14) 0.0558(14) -0.0214(12) -0.0268(12) -0.0011(11)
N1 0.0642(13) 0.0523(12) 0.0829(16) -0.0203(11) -0.0441(12) -0.0012(10)
N2 0.0645(13) 0.0458(11) 0.0702(13) -0.0150(10) -0.0460(11) -0.0006(9)
O1 0.0811(12) 0.0486(9) 0.0730(11) -0.0071(8) -0.0522(10) -0.0077(8)
O2 0.1062(15) 0.0528(10) 0.0922(14) -0.0285(10) -0.0578(12) -0.0070(10)
O3 0.0973(15) 0.0886(14) 0.0565(11) 0.0000(10) -0.0441(11) -0.0202(11)
O4 0.0851(13) 0.0488(10) 0.0824(12) -0.0187(9) -0.0505(10) -0.0044(9)
S1 0.0726(4) 0.0512(4) 0.0609(4) -0.0140(3) -0.0436(3) -0.0030(3)
Cl1 0.0786(5) 0.1409(8) 0.1120(7) -0.0717(6) -0.0412(5) -0.0236(5)

loop_
_atom_type_symbol
_atom_type_description
_atom_type_scat_dispersion_real
_atom_type_scat_dispersion_imag
_atom_type_scat_source
C C 0.0033 0.0016 'International Tables Vol C Tables 4.2.6.8 and 6.1.1.4'
H H 0.0000 0.0000 'International Tables Vol C Tables 4.2.6.8 and 6.1.1.4'
N N 0.0061 0.0033 'International Tables Vol C Tables 4.2.6.8 and 6.1.1.4'
O O 0.0106 0.0060 'International Tables Vol C Tables 4.2.6.8 and 6.1.1.4'
S S 0.1246 0.1234 'International Tables Vol C Tables 4.2.6.8 and 6.1.1.4'
Cl Cl 0.1484 0.1585 'International Tables Vol C Tables 4.2.6.8 and 6.1.1.4'

loop_
_geom_angle_atom_site_label_1
_geom_angle_atom_site_label_2
_geom_angle_atom_site_label_3
_geom_angle
C6 C1 C2 119.8(3)
C3 C2 C1 120.9(3)
C4 C3 C2 117.7(2)
C4 C3 C7 119.4(3)
C2 C3 C7 122.9(3)
C3 C4 C5 122.0(3)
C6 C5 C4 119.3(3)
C1 C6 C5 120.3(2)
C1 C6 S1 121.09(18)
C5 C6 S1 118.62(19)
C8 C7 C3 110.7(2)
N2 C8 C7 112.6(2)
C14 C9 C10 118.2(2)
C14 C9 C16 115.9(2)
C10 C9 C16 125.9(2)
O1 C10 C11 122.7(2)
O1 C10 C9 117.06(18)
C11 C10 C9 120.2(2)
C12 C11 C10 120.0(3)
C13 C12 C11 120.0(2)
C12 C13 C14 120.6(2)
C12 C13 Cl1 120.12(19)
C14 C13 Cl1 119.3(2)
C13 C14 C9 120.9(2)
O4 C16 N2 121.0(2)
O4 C16 C9 119.6(2)
N2 C16 C9 119.4(2)
C16 N2 C8 122.7(2)
C10 O1 C15 119.35(18)
O3 S1 O2 120.11(12)
O3 S1 N1 107.36(12)
O2 S1 N1 105.67(12)
O3 S1 C6 107.68(12)
O2 S1 C6 107.58(11)
N1 S1 C6 107.92(11)

loop_
_geom_bond_atom_site_label_1
_geom_bond_atom_site_label_2
_geom_bond_distance
C1 C6 1.371(3)
C1 C2 1.386(4)
C2 C3 1.394(4)
C3 C4 1.374(4)
C3 C7 1.516(3)
C4 C5 1.379(4)
C5 C6 1.378(3)
C6 S1 1.763(2)
C7 C8 1.492(4)
C8 N2 1.464(3)
C9 C14 1.394(3)
C9 C10 1.400(3)
C9 C16 1.500(3)
C10 O1 1.360(3)
C10 C11 1.393(3)
C11 C12 1.376(4)
C12 C13 1.372(4)
C13 C14 1.373(3)
C13 Cl1 1.741(3)
C15 O1 1.424(3)
C16 O4 1.240(3)
C16 N2 1.317(3)
N1 S1 1.607(2)
O2 S1 1.4267(18)
O3 S1 1.4245(19)
